data_7051106
loop_
_publ_author_name
'Jean-Pierre Simonato'
'Sabrina Chappellet'
'Jacques P\'ecaut'
'Paul Baret'
'Jean-Claude Marchon'

_publ_section_title
;
 Evaluation of cobalt(III) tetramethylchiroporphyrin as an analytical
 reagent for the determination of enantiomer composition of primary
 amines and aziridines by 1H NMR spectroscopy
;
_journal_issue 5
_journal_name_full 'New J. Chem.'
_journal_page_first 714
_journal_page_last 720
_journal_paper_doi 10.1039/b100268f
_journal_volume 25
_journal_year 2001
_chemical_formula_sum 'C77 H83 Cl16 Co N6 O8'
_chemical_formula_weight 1846.62
_chemical_name_systematic
;
?
;
_space_group_IT_number 1
_symmetry_cell_setting triclinic
_symmetry_space_group_name_Hall 'P 1'
_symmetry_space_group_name_H-M 'P 1'
_atom_sites_solution_hydrogens geom
_atom_sites_solution_primary direct
_atom_sites_solution_secondary difmap
_audit_creation_method SHELXL
_cell_angle_alpha 81.9830(10)
_cell_angle_beta 71.16
_cell_angle_gamma 86.8630(10)
_cell_formula_units_Z 1
_cell_length_a 11.64390(10)
_cell_length_b 12.7731(2)
_cell_length_c 15.5221(3)
_cell_measurement_temperature 293(2)
_cell_volume 2163.43(6)
_computing_cell_refinement 'Siemens XSCANS'
_computing_data_collection 'Siemens XSCANS'
_computing_data_reduction 'Siemens SHELXTL'
_computing_molecular_graphics 'Siemens SHELXTL'
_computing_publication_material 'Siemens SHELXTL'
_computing_structure_refinement 'SHELXL-93 (Sheldrick, 1993)'
_computing_structure_solution 'SHELXS-86 (Sheldrick, 1990)'
_diffrn_measurement_device 'Siemens P4'
_diffrn_measurement_method '\w scans'
_diffrn_radiation_monochromator graphite
_diffrn_radiation_source 'fine-focus sealed tube'
_diffrn_radiation_type MoK\a
_diffrn_radiation_wavelength 0.71073
_diffrn_reflns_av_R_equivalents 0.0354
_diffrn_reflns_av_sigmaI/netI 0.0854
_diffrn_reflns_limit_h_max 14
_diffrn_reflns_limit_h_min -11
_diffrn_reflns_limit_k_max 14
_diffrn_reflns_limit_k_min -14
_diffrn_reflns_limit_l_max 18
_diffrn_reflns_limit_l_min -10
_diffrn_reflns_number 10128
_diffrn_reflns_theta_max 26.10
_diffrn_reflns_theta_min 1.40
_exptl_absorpt_coefficient_mu 0.748
_exptl_absorpt_correction_type none
_exptl_crystal_colour indigo
_exptl_crystal_density_diffrn 1.417
_exptl_crystal_F_000 950
_exptl_crystal_size_max 0.2
_exptl_crystal_size_mid 0.2
_exptl_crystal_size_min 0.5
_refine_diff_density_max 0.696
_refine_diff_density_min -0.920
_refine_diff_density_rms 0.097
_refine_ls_abs_structure_details 'Flack H D (1983), Acta Cryst. A39, 876-881'
_refine_ls_abs_structure_Flack 0.02(2)
_refine_ls_extinction_coef 0.0140(5)
_refine_ls_extinction_expression Fc^*^==kFc[1+0.001xFc^2^\l^3^/sin(2\q)]^-1/4^
_refine_ls_extinction_method SHELXL
_refine_ls_goodness_of_fit_all 0.995
_refine_ls_goodness_of_fit_obs 1.053
_refine_ls_matrix_type full
_refine_ls_number_parameters 974
_refine_ls_number_reflns 8318
_refine_ls_number_restraints 3
_refine_ls_restrained_S_all 0.994
_refine_ls_restrained_S_obs 1.053
_refine_ls_R_factor_all 0.0796
_refine_ls_R_factor_obs 0.0632
_refine_ls_shift/esd_max 0.026
_refine_ls_shift/esd_mean 0.001
_refine_ls_structure_factor_coef Fsqd
_refine_ls_weighting_details 'w==1/[\s^2^(Fo^2^)+(0.1085P)^2^+0.0000P] where P==(Fo^2^+2Fc^2^)/3'
_refine_ls_weighting_scheme calc
_refine_ls_wR_factor_all 0.1702
_refine_ls_wR_factor_obs 0.1576
_reflns_number_observed 6546
_reflns_number_total 8318
_reflns_observed_criterion >2sigma(I)
_cod_data_source_file b100268f.txt
_cod_data_source_block R_naphthyl
_cod_depositor_comments
;
The following automatic conversions were performed:
'_symmetry_cell_setting' value 'Triclinic' changed to 'triclinic'
according to '/home/saulius/struct/CIF-dictionaries/cif_core.dic'
dictionary named 'cif_core.dic' version 2.4.1 from 2010-06-29.

Automatic conversion script
Id: cif_fix_enum 1527 2010-12-29 10:47:43Z saulius 

The following automatic conversions were performed:

'_refine_ls_weighting_scheme' value 'calc
w==1/[\s^2^(Fo^2^)+(0.1085P)^2^+0.0000P] where P==(Fo^2^+2Fc^2^)/3'
was changed to 'calc'. New tag '_refine_ls_weighting_details' was
created. The value of the new tag was set to
'w==1/[\s^2^(Fo^2^)+(0.1085P)^2^+0.0000P] where P==(Fo^2^+2Fc^2^)/3'.

Automatic conversion script
Id: cif_fix_values 3143 2015-03-26 13:38:13Z robertas 
;
_cod_original_cell_volume 2163.44(6)
_cod_original_sg_symbol_H-M P1
_cod_database_code 7051106
_diffrn_temperature 193(2)

loop_
_symmetry_equiv_pos_as_xyz
'x, y, z'

loop_
_atom_site_aniso_label
_atom_site_aniso_U_11
_atom_site_aniso_U_22
_atom_site_aniso_U_33
_atom_site_aniso_U_23
_atom_site_aniso_U_13
_atom_site_aniso_U_12
Co 0.02235(13) 0.02216(14) 0.02737(14) -0.00106(12) -0.00763(11) 0.00032(11)
O21 0.0423(11) 0.0645(14) 0.0584(13) -0.0097(11) -0.0126(9) 0.0004(11)
O22 0.0627(15) 0.079(2) 0.0630(15) -0.0120(13) 0.0132(12) -0.0272(13)
O31 0.0450(11) 0.0638(14) 0.0716(13) -0.0043(11) -0.0240(9) 0.0020(11)
O32 0.1121(15) 0.062(2) 0.0997(14) 0.0008(12) -0.0792(10) -0.0035(13)
O41 0.0386(9) 0.0396(10) 0.0502(10) -0.0094(9) -0.0198(8) 0.0057(9)
O42 0.0752(13) 0.0390(11) 0.0508(11) -0.0017(9) -0.0303(9) 0.0079(11)
O51 0.0409(10) 0.0361(10) 0.0498(11) -0.0104(9) -0.0024(9) -0.0032(9)
O52 0.0569(13) 0.0466(12) 0.0411(11) -0.0019(10) -0.0030(10) 0.0079(11)
N1 0.0239(9) 0.0238(10) 0.0310(11) -0.0039(9) -0.0073(8) -0.0010(9)
N2 0.0304(10) 0.0202(10) 0.0318(10) -0.0050(8) -0.0104(8) 0.0020(9)
N3 0.0253(9) 0.0230(11) 0.0272(11) 0.0050(9) -0.0060(8) 0.0026(9)
N4 0.0194(9) 0.0271(11) 0.0280(10) -0.0016(9) -0.0060(8) -0.0010(8)
N5 0.0252(9) 0.0287(11) 0.0244(10) 0.0014(8) -0.0042(8) -0.0089(9)
N6 0.0243(9) 0.0217(10) 0.0380(11) -0.0029(9) -0.0098(8) -0.0007(9)
C1 0.0254(11) 0.0248(12) 0.0312(13) -0.0049(10) -0.0081(10) 0.0016(10)
C2 0.0253(12) 0.0297(13) 0.0393(14) -0.0061(11) -0.0067(10) -0.0029(11)
C3 0.0336(12) 0.0332(13) 0.0308(13) -0.0107(11) -0.0075(10) -0.0024(11)
C4 0.0256(11) 0.0327(13) 0.0283(13) -0.0065(11) -0.0069(10) 0.0046(11)
C5 0.0284(11) 0.0297(14) 0.0376(13) -0.0011(11) -0.0142(10) 0.0039(11)
C6 0.0318(12) 0.0284(13) 0.0280(12) 0.0002(11) -0.0101(10) 0.0058(11)
C7 0.0404(14) 0.0323(14) 0.0310(14) -0.0049(11) -0.0109(11) 0.0036(12)
C8 0.0461(15) 0.0340(15) 0.0370(14) 0.0075(12) -0.0138(12) 0.0032(13)
C9 0.0332(13) 0.0374(15) 0.0271(13) 0.0011(11) -0.0071(10) -0.0085(12)
C10 0.0278(12) 0.0283(13) 0.0350(14) -0.0003(11) -0.0057(11) 0.0017(11)
C11 0.0298(12) 0.0265(13) 0.0330(13) -0.0025(11) -0.0110(10) 0.0033(11)
C12 0.0433(14) 0.0193(12) 0.0464(15) -0.0089(11) -0.0154(12) 0.0026(12)
C13 0.0387(12) 0.0297(13) 0.0352(13) -0.0088(11) -0.0214(10) 0.0056(11)
C14 0.0208(11) 0.0236(12) 0.0296(12) -0.0026(10) -0.0048(9) 0.0026(10)
C15 0.0229(11) 0.0245(12) 0.0362(13) -0.0068(10) -0.0105(9) 0.0043(10)
C16 0.0276(12) 0.0270(13) 0.0244(12) -0.0047(10) -0.0067(10) 0.0077(11)
C17 0.0261(11) 0.0380(15) 0.0256(12) 0.0013(11) -0.0085(10) 0.0024(11)
C18 0.0327(12) 0.0277(13) 0.0338(13) 0.0020(11) -0.0099(10) -0.0053(11)
C19 0.0206(11) 0.0225(12) 0.0341(13) -0.0015(10) -0.0073(9) 0.0034(10)
C20 0.0274(11) 0.0184(11) 0.0340(13) -0.0041(10) -0.0125(9) 0.0020(10)
C21 0.0360(13) 0.0364(15) 0.0312(14) -0.0026(12) -0.0085(11) -0.0020(12)
C22 0.053(2) 0.044(2) 0.0315(14) -0.0106(13) -0.0034(13) -0.0028(15)
C23 0.082(2) 0.075(2) 0.053(2) -0.030(2) -0.007(2) -0.025(2)
C24 0.052(2) 0.0270(15) 0.063(2) -0.0056(14) -0.006(2) 0.0111(14)
C25 0.056(2) 0.040(2) 0.0299(15) -0.0008(13) -0.0023(13) -0.0024(15)
C26 0.040(2) 0.039(2) 0.055(2) -0.0140(14) 0.0073(15) 0.0051(14)
C27 0.070(3) 0.161(5) 0.136(4) -0.010(4) 0.011(3) -0.060(3)
C31 0.0359(12) 0.0284(14) 0.0383(14) 0.0031(11) -0.0168(10) 0.0031(11)
C32 0.0528(15) 0.0289(14) 0.0427(14) -0.0036(12) -0.0260(11) 0.0128(13)
C33 0.081(2) 0.027(2) 0.094(2) -0.0105(15) -0.0577(14) 0.0119(15)
C34 0.064(2) 0.056(2) 0.049(2) -0.011(2) -0.0185(15) 0.026(2)
C35 0.0498(15) 0.0263(14) 0.046(2) 0.0023(12) -0.0214(12) 0.0064(13)
C36 0.0491(15) 0.040(2) 0.054(2) 0.0000(14) -0.0261(12) 0.0044(14)
C37 0.188(3) 0.137(5) 0.208(3) 0.020(3) -0.171(2) -0.040(3)
C41 0.0277(11) 0.0310(14) 0.0321(13) 0.0005(11) -0.0126(9) 0.0029(11)
C42 0.0319(12) 0.0331(14) 0.0411(14) -0.0024(12) -0.0160(10) -0.0009(11)
C43 0.068(2) 0.054(2) 0.065(2) -0.0180(14) -0.0422(13) 0.002(2)
C44 0.0252(12) 0.047(2) 0.061(2) 0.0096(15) -0.0132(12) -0.0025(13)
C45 0.0404(13) 0.0397(15) 0.0326(13) -0.0061(12) -0.0203(10) 0.0045(12)
C46 0.0341(12) 0.0366(15) 0.0439(14) -0.0012(12) -0.0214(10) -0.0038(12)
C47 0.109(3) 0.034(2) 0.098(3) -0.003(2) -0.050(2) 0.019(2)
C51 0.0266(11) 0.0185(12) 0.0336(13) 0.0004(10) -0.0108(9) -0.0032(10)
C52 0.0271(12) 0.0343(14) 0.048(2) -0.0057(12) -0.0053(11) -0.0134(11)
C53 0.0379(14) 0.041(2) 0.065(2) -0.0112(14) -0.0145(13) -0.0121(13)
C54 0.0247(12) 0.051(2) 0.0427(15) -0.0040(13) -0.0117(11) 0.0051(12)
C55 0.0300(12) 0.0244(13) 0.0352(14) 0.0000(11) -0.0075(10) -0.0009(11)
C56 0.0221(11) 0.049(2) 0.0340(13) 0.0010(12) -0.0115(10) -0.0044(12)
C57 0.066(2) 0.060(2) 0.057(2) -0.011(2) 0.002(2) 0.015(2)
C61 0.0222(11) 0.0306(13) 0.0372(13) -0.0027(11) -0.0123(10) 0.0059(10)
C62 0.0508(14) 0.048(2) 0.054(2) -0.0009(14) -0.0348(11) 0.0070(14)
C63 0.0224(12) 0.0226(13) 0.048(2) 0.0050(12) -0.0031(11) -0.0072(10)
C64 0.0393(13) 0.034(2) 0.058(2) 0.0007(13) -0.0231(12) 0.0082(13)
C65 0.0347(14) 0.035(2) 0.068(2) -0.0058(14) -0.0130(13) 0.0140(13)
C66 0.046(2) 0.0262(14) 0.063(2) -0.0111(14) -0.0006(15) 0.0122(13)
C67 0.0378(15) 0.0292(15) 0.049(2) -0.0022(13) 0.0051(14) -0.0013(13)
C68 0.057(2) 0.050(2) 0.048(2) -0.0176(15) -0.002(2) 0.003(2)
C69 0.069(2) 0.062(2) 0.048(2) -0.010(2) -0.0216(15) 0.000(2)
C70 0.051(2) 0.049(2) 0.039(2) -0.0080(14) -0.0143(13) 0.0066(15)
C71 0.0418(15) 0.041(2) 0.037(2) -0.0036(13) -0.0068(12) 0.0014(14)
C72 0.0286(13) 0.0258(13) 0.0384(15) -0.0037(11) -0.0011(11) -0.0026(11)
C81 0.0288(12) 0.0304(14) 0.0418(14) -0.0086(11) -0.0158(10) 0.0048(11)
C82 0.0267(13) 0.040(2) 0.075(2) -0.0119(15) -0.0114(13) 0.0003(13)
C83 0.0352(12) 0.044(2) 0.0406(13) -0.0149(12) -0.0224(10) 0.0129(12)
C84 0.043(2) 0.073(2) 0.047(2) -0.023(2) -0.0128(13) 0.020(2)
C85 0.058(2) 0.074(2) 0.072(2) -0.033(2) -0.023(2) 0.030(2)
C86 0.064(2) 0.078(2) 0.081(2) -0.0552(15) -0.0441(14) 0.047(2)
C87 0.0609(14) 0.047(2) 0.080(2) -0.0313(13) -0.0534(11) 0.0289(14)
C88 0.104(2) 0.029(2) 0.109(2) -0.0139(15) -0.0820(14) 0.019(2)
C89 0.120(2) 0.036(2) 0.085(2) 0.001(2) -0.071(2) 0.000(2)
C90 0.092(2) 0.041(2) 0.060(2) -0.0054(15) -0.038(2) -0.010(2)
C91 0.065(2) 0.034(2) 0.045(2) -0.0056(13) -0.0268(13) -0.0045(14)
C92 0.0470(13) 0.0408(15) 0.0417(13) -0.0186(11) -0.0298(10) 0.0114(12)
C101 0.095(3) 0.112(3) 0.061(2) -0.011(2) -0.009(2) -0.020(3)
Cl1 0.1467(14) 0.180(2) 0.0740(8) 0.0096(9) 0.0001(9) -0.0115(13)
Cl2 0.0820(8) 0.1756(14) 0.0941(9) 0.0197(9) -0.0185(7) 0.0037(9)
Cl3 0.0847(7) 0.1386(11) 0.1033(8) -0.0286(8) -0.0346(6) 0.0126(8)
C102 0.050(2) 0.062(2) 0.056(2) 0.009(2) -0.013(2) -0.001(2)
Cl4 0.0698(7) 0.1245(9) 0.1052(8) 0.0624(7) -0.0031(6) 0.0029(7)
Cl5 0.0896(8) 0.0689(6) 0.0911(7) -0.0106(6) -0.0022(6) 0.0185(6)
Cl6 0.0855(8) 0.1507(10) 0.1392(9) -0.0775(7) -0.0167(7) -0.0059(8)
C103 0.066(2) 0.069(2) 0.061(2) -0.018(2) -0.021(2) 0.002(2)
Cl7 0.1227(9) 0.1623(13) 0.0794(7) 0.0151(8) -0.0516(6) -0.0246(9)
Cl8 0.0611(5) 0.0707(6) 0.0848(6) -0.0056(5) -0.0213(4) -0.0122(5)
Cl9 0.0866(7) 0.0747(6) 0.1146(8) -0.0226(6) -0.0323(6) -0.0036(6)
C104 0.073(3) 0.071(3) 0.106(3) -0.002(3) -0.011(2) 0.003(2)
Cl10 0.214(2) 0.408(3) 0.191(2) -0.065(2) -0.0145(15) -0.191(2)
Cl11 0.1350(14) 0.1079(10) 0.209(2) 0.0632(11) -0.0094(13) 0.0256(10)
Cl12 0.1088(10) 0.0905(9) 0.194(2) -0.0044(10) 0.0394(11) 0.0294(8)
C105 0.077(2) 0.104(3) 0.093(3) -0.009(2) -0.044(2) 0.040(2)
Cl13 0.1837(10) 0.1107(9) 0.1599(9) -0.0475(8) -0.1190(7) 0.0550(8)
Cl14 0.0918(8) 0.1533(13) 0.1122(9) 0.0213(9) -0.0360(7) 0.0242(9)
Cl15 0.1335(10) 0.1211(10) 0.0729(7) -0.0085(7) -0.0395(6) 0.0252(9)
Cl 0.0606(4) 0.0878(6) 0.0510(4) -0.0161(4) -0.0242(3) 0.0194(5)

loop_
_atom_site_label
_atom_site_type_symbol
_atom_site_fract_x
_atom_site_fract_y
_atom_site_fract_z
_atom_site_U_iso_or_equiv
_atom_site_thermal_displace_type
_atom_site_occupancy
_atom_site_calc_flag
_atom_site_refinement_flags
_atom_site_disorder_group
Co Co 0.23467(3) 0.94387(2) 0.14807(2) 0.02427(8) Uani 1 d . .
O21 O 0.5195(2) 0.8779(2) -0.1287(2) 0.0557(8) Uani 1 d . .
O22 O 0.5778(2) 0.9513(2) -0.2759(2) 0.0750(9) Uani 1 d . .
O31 O 0.0701(2) 1.2541(2) 0.0445(2) 0.0594(8) Uani 1 d . .
O32 O 0.1167(2) 1.3614(2) -0.0877(2) 0.0813(9) Uani 1 d . .
O41 O 0.4826(2) 0.7701(2) 0.36924(13) 0.0413(6) Uani 1 d . .
O42 O 0.4245(2) 0.7094(2) 0.51947(14) 0.0532(7) Uani 1 d . .
O51 O -0.1746(2) 0.8287(2) 0.38994(14) 0.0446(7) Uani 1 d . .
O52 O -0.2562(2) 0.7134(2) 0.51357(14) 0.0520(7) Uani 1 d . .
N1 N 0.1597(2) 0.8379(2) 0.10514(14) 0.0265(6) Uani 1 d . .
N2 N 0.2760(2) 1.0253(2) 0.02717(14) 0.0273(6) Uani 1 d . .
N3 N 0.3074(2) 1.0499(2) 0.19126(14) 0.0267(6) Uani 1 d . .
N4 N 0.1922(2) 0.8625(2) 0.26972(13) 0.0254(6) Uani 1 d . .
N5 N 0.0890(2) 1.0355(2) 0.18619(14) 0.0271(6) Uani 1 d . .
H5A H 0.0971(2) 1.0655(2) 0.23306(14) 0.033 Uiso 1 calc R .
H5B H 0.0991(2) 1.0881(2) 0.13935(14) 0.033 Uiso 1 calc R .
N6 N 0.3856(2) 0.8557(2) 0.10360(15) 0.0281(6) Uani 1 d . .
H6A H 0.3604(2) 0.7883(2) 0.11529(15) 0.034 Uiso 1 calc R .
H6B H 0.4116(2) 0.8714(2) 0.04209(15) 0.034 Uiso 1 calc R .
C1 C 0.0816(2) 0.7589(2) 0.1576(2) 0.0273(7) Uani 1 d . .
C2 C 0.0507(2) 0.6975(2) 0.0981(2) 0.0320(8) Uani 1 d . .
H2 H -0.0030(2) 0.6413(2) 0.1161(2) 0.038 Uiso 1 calc R .
C3 C 0.1125(2) 0.7352(2) 0.0129(2) 0.0325(8) Uani 1 d . .
H3 H 0.1114(2) 0.7081(2) -0.0395(2) 0.039 Uiso 1 calc R .
C4 C 0.1811(2) 0.8242(2) 0.0139(2) 0.0293(8) Uani 1 d . .
C5 C 0.2478(2) 0.8890(2) -0.0624(2) 0.0315(8) Uani 1 d . .
C6 C 0.2828(2) 0.9898(2) -0.0529(2) 0.0299(8) Uani 1 d . .
C7 C 0.3195(3) 1.0755(2) -0.1285(2) 0.0348(8) Uani 1 d . .
H7 H 0.3351(3) 1.0711(2) -0.1906(2) 0.042 Uiso 1 calc R .
C8 C 0.3261(3) 1.1614(2) -0.0905(2) 0.0403(9) Uani 1 d . .
H8 H 0.3427(3) 1.2295(2) -0.1213(2) 0.048 Uiso 1 calc R .
C9 C 0.3033(2) 1.1311(2) 0.0054(2) 0.0334(8) Uani 1 d . .
C10 C 0.3135(2) 1.1958(2) 0.0676(2) 0.0318(8) Uani 1 d . .
C11 C 0.3271(2) 1.1548(2) 0.1523(2) 0.0298(8) Uani 1 d . .
C12 C 0.3724(3) 1.2110(2) 0.2070(2) 0.0357(8) Uani 1 d . .
H12 H 0.3932(3) 1.2821(2) 0.1947(2) 0.043 Uiso 1 calc R .
C13 C 0.3800(2) 1.1442(2) 0.2789(2) 0.0320(8) Uani 1 d . .
H13 H 0.4083(2) 1.1595(2) 0.3253(2) 0.038 Uiso 1 calc R .
C14 C 0.3358(2) 1.0435(2) 0.2715(2) 0.0256(7) Uani 1 d . .
C15 C 0.3078(2) 0.9590(2) 0.3419(2) 0.0275(7) Uani 1 d . .
C16 C 0.2349(2) 0.8756(2) 0.3417(2) 0.0269(7) Uani 1 d . .
C17 C 0.1816(2) 0.7991(2) 0.4178(2) 0.0305(8) Uani 1 d . .
H17 H 0.1976(2) 0.7897(2) 0.4734(2) 0.037 Uiso 1 calc R .
C18 C 0.1036(2) 0.7425(2) 0.3955(2) 0.0320(8) Uani 1 d . .
H18 H 0.0538(2) 0.6889(2) 0.4337(2) 0.038 Uiso 1 calc R .
C19 C 0.1112(2) 0.7792(2) 0.3032(2) 0.0264(7) Uani 1 d . .
C20 C 0.0525(2) 0.7339(2) 0.2533(2) 0.0260(7) Uani 1 d . .
C21 C 0.2707(3) 0.8566(2) -0.1536(2) 0.0352(8) Uani 1 d . .
H21 H 0.2053(3) 0.8766(2) -0.1798(2) 0.042 Uiso 1 calc R .
C22 C 0.3374(3) 0.7561(2) -0.1839(2) 0.0448(10) Uani 1 d . .
C23 C 0.2940(4) 0.7022(3) -0.2483(2) 0.0703(13) Uani 1 d . .
H23A H 0.2622(4) 0.7543(3) -0.2858(2) 0.106 Uiso 1 calc R .
H23B H 0.2315(4) 0.6528(3) -0.2133(2) 0.106 Uiso 1 calc R .
H23C H 0.3607(4) 0.6653(3) -0.2869(2) 0.106 Uiso 1 calc R .
C24 C 0.3888(3) 0.6814(2) -0.1223(2) 0.0508(11) Uani 1 d . .
H24A H 0.4145(3) 0.7205(2) -0.0834(2) 0.076 Uiso 1 calc R .
H24B H 0.4570(3) 0.6442(2) -0.1588(2) 0.076 Uiso 1 calc R .
H24C H 0.3279(3) 0.6317(2) -0.0852(2) 0.076 Uiso 1 calc R .
C25 C 0.3987(3) 0.8620(2) -0.2260(2) 0.0450(10) Uani 1 d . .
H25 H 0.4007(3) 0.8857(2) -0.2893(2) 0.054 Uiso 1 calc R .
C26 C 0.5043(3) 0.8959(2) -0.2012(2) 0.0495(11) Uani 1 d . .
C27 C 0.6855(5) 0.9884(5) -0.2642(4) 0.131(2) Uani 1 d . .
H27A H 0.7335(5) 1.0274(5) -0.3207(4) 0.197 Uiso 1 calc R .
H27B H 0.7317(5) 0.9291(5) -0.2475(4) 0.197 Uiso 1 calc R .
H27C H 0.6631(5) 1.0334(5) -0.2167(4) 0.197 Uiso 1 calc R .
C31 C 0.3256(2) 1.3126(2) 0.0403(2) 0.0339(8) Uani 1 d . .
H31 H 0.4096(2) 1.3358(2) 0.0102(2) 0.041 Uiso 1 calc R .
C32 C 0.2447(3) 1.3931(2) 0.0935(2) 0.0395(9) Uani 1 d . .
C33 C 0.3040(3) 1.4946(2) 0.0934(2) 0.0602(11) Uani 1 d . .
H33A H 0.2450(3) 1.5404(2) 0.1290(2) 0.090 Uiso 1 calc R .
H33B H 0.3367(3) 1.5285(2) 0.0315(2) 0.090 Uiso 1 calc R .
H33C H 0.3683(3) 1.4797(2) 0.1196(2) 0.090 Uiso 1 calc R .
C34 C 0.1428(3) 1.3588(3) 0.1817(2) 0.0565(11) Uani 1 d . .
H34A H 0.1006(3) 1.4202(3) 0.2063(2) 0.085 Uiso 1 calc R .
H34B H 0.1762(3) 1.3194(3) 0.2255(2) 0.085 Uiso 1 calc R .
H34C H 0.0873(3) 1.3152(3) 0.1689(2) 0.085 Uiso 1 calc R .
C35 C 0.2333(3) 1.3766(2) 0.0019(2) 0.0403(9) Uani 1 d . .
H35 H 0.2691(3) 1.4328(2) -0.0481(2) 0.048 Uiso 1 calc R .
C36 C 0.1308(3) 1.3236(2) -0.0079(2) 0.0460(10) Uani 1 d . .
C37 C 0.0264(5) 1.3088(5) -0.1147(4) 0.154(2) Uani 1 d . .
H37A H 0.0240(5) 1.3425(5) -0.1734(4) 0.231 Uiso 1 calc R .
H37B H -0.0521(5) 1.3139(5) -0.0697(4) 0.231 Uiso 1 calc R .
H37C H 0.0486(5) 1.2357(5) -0.1186(4) 0.231 Uiso 1 calc R .
C41 C 0.3355(2) 0.9721(2) 0.4267(2) 0.0301(8) Uani 1 d . .
H41 H 0.2722(2) 1.0131(2) 0.4670(2) 0.036 Uiso 1 calc R .
C42 C 0.4606(2) 0.9896(2) 0.4342(2) 0.0345(8) Uani 1 d . .
C43 C 0.4678(3) 1.0669(3) 0.4977(2) 0.0564(10) Uani 1 d . .
H43A H 0.3940(3) 1.0646(3) 0.5486(2) 0.085 Uiso 1 calc R .
H43B H 0.4789(3) 1.1370(3) 0.4649(2) 0.085 Uiso 1 calc R .
H43C H 0.5351(3) 1.0482(3) 0.5200(2) 0.085 Uiso 1 calc R .
C44 C 0.5733(2) 0.9862(3) 0.3504(2) 0.0461(10) Uani 1 d . .
H44A H 0.5621(2) 0.9357(3) 0.3136(2) 0.069 Uiso 1 calc R .
H44B H 0.6425(2) 0.9660(3) 0.3700(2) 0.069 Uiso 1 calc R .
H44C H 0.5863(2) 1.0549(3) 0.3149(2) 0.069 Uiso 1 calc R .
C45 C 0.3933(2) 0.8871(2) 0.4821(2) 0.0355(8) Uani 1 d . .
H45 H 0.3582(2) 0.8831(2) 0.5489(2) 0.043 Uiso 1 calc R .
C46 C 0.4401(2) 0.7852(2) 0.4475(2) 0.0363(8) Uani 1 d . .
C47 C 0.4701(4) 0.6042(3) 0.4966(3) 0.0776(15) Uani 1 d . .
H47A H 0.4551(4) 0.5556(3) 0.5520(3) 0.116 Uiso 1 calc R .
H47B H 0.5558(4) 0.6075(3) 0.4647(3) 0.116 Uiso 1 calc R .
H47C H 0.4293(4) 0.5807(3) 0.4581(3) 0.116 Uiso 1 calc R .
C51 C -0.0305(2) 0.6424(2) 0.2984(2) 0.0262(7) Uani 1 d . .
H51 H 0.0138(2) 0.5749(2) 0.2979(2) 0.031 Uiso 1 calc R .
C52 C -0.1557(2) 0.6309(2) 0.2911(2) 0.0375(9) Uani 1 d . .
C53 C -0.1901(3) 0.5192(2) 0.2841(2) 0.0475(10) Uani 1 d . .
H53A H -0.1481(3) 0.4683(2) 0.3151(2) 0.071 Uiso 1 calc R .
H53B H -0.1677(3) 0.5089(2) 0.2207(2) 0.071 Uiso 1 calc R .
H53C H -0.2761(3) 0.5103(2) 0.3122(2) 0.071 Uiso 1 calc R .
C54 C -0.2157(2) 0.7139(2) 0.2456(2) 0.0396(9) Uani 1 d . .
H54A H -0.2940(2) 0.6900(2) 0.2490(2) 0.059 Uiso 1 calc R .
H54B H -0.1672(2) 0.7301(2) 0.1825(2) 0.059 Uiso 1 calc R .
H54C H -0.2254(2) 0.7762(2) 0.2756(2) 0.059 Uiso 1 calc R .
C55 C -0.1417(2) 0.6434(2) 0.3836(2) 0.0310(8) Uani 1 d . .
H55 H -0.1532(2) 0.5781(2) 0.4268(2) 0.037 Uiso 1 calc R .
C56 C -0.1893(2) 0.7382(2) 0.4261(2) 0.0348(8) Uani 1 d . .
C57 C -0.3104(4) 0.8015(3) 0.5642(3) 0.0662(13) Uani 1 d . .
H57A H -0.3563(4) 0.7747(3) 0.6260(3) 0.099 Uiso 1 calc R .
H57B H -0.3631(4) 0.8412(3) 0.5349(3) 0.099 Uiso 1 calc R .
H57C H -0.2475(4) 0.8466(3) 0.5648(3) 0.099 Uiso 1 calc R .
C61 C -0.0442(2) 1.0074(2) 0.2154(2) 0.0297(8) Uani 1 d . .
H61 H -0.0550(2) 0.9383(2) 0.2533(2) 0.036 Uiso 1 calc R .
C62 C -0.0806(3) 0.9974(3) 0.1312(2) 0.0473(9) Uani 1 d . .
H62A H -0.0312(3) 0.9441(3) 0.0981(2) 0.071 Uiso 1 calc R .
H62B H -0.0692(3) 1.0639(3) 0.0922(2) 0.071 Uiso 1 calc R .
H62C H -0.1644(3) 0.9779(3) 0.1501(2) 0.071 Uiso 1 calc R .
C63 C -0.1150(2) 1.0897(2) 0.2758(2) 0.0337(8) Uani 1 d . .
C64 C -0.1828(3) 1.1658(2) 0.2430(2) 0.0431(9) Uani 1 d . .
H64 H -0.1885(3) 1.1653(2) 0.1846(2) 0.052 Uiso 1 calc R .
C65 C -0.2443(3) 1.2454(2) 0.2960(2) 0.0475(10) Uani 1 d . .
H65 H -0.2930(3) 1.2946(2) 0.2735(2) 0.057 Uiso 1 calc R .
C66 C -0.2329(3) 1.2503(2) 0.3791(2) 0.0487(11) Uani 1 d . .
H66 H -0.2730(3) 1.3038(2) 0.4128(2) 0.058 Uiso 1 calc R .
C67 C -0.1626(3) 1.1775(2) 0.4154(2) 0.0435(10) Uani 1 d . .
C68 C -0.1454(3) 1.1837(3) 0.4989(2) 0.0544(11) Uani 1 d . .
H68 H -0.1829(3) 1.2382(3) 0.5324(2) 0.065 Uiso 1 calc R .
C69 C -0.0739(3) 1.1109(3) 0.5339(2) 0.0590(12) Uani 1 d . .
H69 H -0.0619(3) 1.1174(3) 0.5893(2) 0.071 Uiso 1 calc R .
C70 C -0.0206(3) 1.0288(3) 0.4855(2) 0.0463(10) Uani 1 d . .
H70 H 0.0256(3) 0.9785(3) 0.5094(2) 0.056 Uiso 1 calc R .
C71 C -0.0347(3) 1.0204(2) 0.4026(2) 0.0415(9) Uani 1 d . .
H71 H 0.0027(3) 0.9642(2) 0.3714(2) 0.050 Uiso 1 calc R .
C72 C -0.1035(2) 1.0931(2) 0.3631(2) 0.0332(8) Uani 1 d . .
C81 C 0.4980(2) 0.8541(2) 0.1325(2) 0.0324(8) Uani 1 d . .
H81 H 0.4727(2) 0.8556(2) 0.1990(2) 0.039 Uiso 1 calc R .
C82 C 0.5711(3) 0.9533(2) 0.0848(2) 0.0478(10) Uani 1 d . .
H82A H 0.5222(3) 1.0148(2) 0.1015(2) 0.072 Uiso 1 calc R .
H82B H 0.5950(3) 0.9537(2) 0.0195(2) 0.072 Uiso 1 calc R .
H82C H 0.6421(3) 0.9539(2) 0.1033(2) 0.072 Uiso 1 calc R .
C83 C 0.5664(2) 0.7509(2) 0.1111(2) 0.0369(8) Uani 1 d . .
C84 C 0.6728(3) 0.7519(3) 0.0373(2) 0.0542(11) Uani 1 d . .
H84 H 0.7002(3) 0.8153(3) 0.0006(2) 0.065 Uiso 1 calc R .
C85 C 0.7397(3) 0.6584(3) 0.0170(3) 0.0662(12) Uani 1 d . .
H85 H 0.8107(3) 0.6605(3) -0.0328(3) 0.079 Uiso 1 calc R .
C86 C 0.7006(3) 0.5643(3) 0.0705(2) 0.0666(11) Uani 1 d . .
H86 H 0.7459(3) 0.5030(3) 0.0568(2) 0.080 Uiso 1 calc R .
C87 C 0.5938(3) 0.5589(3) 0.1453(2) 0.0541(9) Uani 1 d . .
C88 C 0.5486(3) 0.4633(3) 0.2056(3) 0.0694(11) Uani 1 d . .
H88 H 0.5920(3) 0.4008(3) 0.1933(3) 0.083 Uiso 1 calc R .
C89 C 0.4501(4) 0.4595(3) 0.2765(2) 0.0719(12) Uani 1 d . .
H89 H 0.4257(4) 0.3958(3) 0.3139(2) 0.086 Uiso 1 calc R .
C90 C 0.3822(4) 0.5510(3) 0.2958(2) 0.0607(12) Uani 1 d . .
H90 H 0.3113(4) 0.5481(3) 0.3456(2) 0.073 Uiso 1 calc R .
C91 C 0.4185(3) 0.6457(2) 0.2421(2) 0.0456(10) Uani 1 d . .
H91 H 0.3712(3) 0.7057(2) 0.2568(2) 0.055 Uiso 1 calc R .
C92 C 0.5229(3) 0.6553(2) 0.1667(2) 0.0385(8) Uani 1 d . .
C101 C 0.8903(5) 0.5808(4) -0.2721(3) 0.093(2) Uani 1 d . .
H101 H 0.8797(5) 0.5112(4) -0.2882(3) 0.111 Uiso 1 calc R .
Cl1 Cl 0.9581(2) 0.6694(2) -0.37234(11) 0.1444(8) Uani 1 d . .
Cl2 Cl 0.74435(13) 0.6402(2) -0.21850(10) 0.1235(6) Uani 1 d . .
Cl3 Cl 0.97489(13) 0.57016(13) -0.19939(9) 0.1070(5) Uani 1 d . .
C102 C -0.3997(3) 1.3624(3) 0.6862(2) 0.0587(12) Uani 1 d . .
H102 H -0.3440(3) 1.3315(3) 0.7187(2) 0.070 Uiso 1 calc R .
Cl4 Cl -0.32077(12) 1.45320(11) 0.59589(9) 0.1137(5) Uani 1 d . .
Cl5 Cl -0.51914(12) 1.42337(9) 0.76318(9) 0.0904(4) Uani 1 d . .
Cl6 Cl -0.45697(13) 1.26093(12) 0.64886(10) 0.1237(5) Uani 1 d . .
C103 C 0.7056(4) 0.2614(3) 0.9305(2) 0.0641(13) Uani 1 d . .
H103 H 0.7855(4) 0.2531(3) 0.8851(2) 0.077 Uiso 1 calc R .
Cl7 Cl 0.71325(14) 0.21318(14) 1.04019(9) 0.1189(6) Uani 1 d . .
Cl8 Cl 0.59957(9) 0.18676(8) 0.90666(7) 0.0727(3) Uani 1 d . .
Cl9 Cl 0.66474(11) 0.39472(9) 0.92473(9) 0.0908(4) Uani 1 d . .
C104 C 1.1184(4) 0.3473(4) -0.4686(3) 0.089(2) Uani 1 d . .
H104 H 1.0539(4) 0.3093(4) -0.4187(3) 0.106 Uiso 1 calc R .
Cl10 Cl 1.2032(2) 0.4090(3) -0.4225(2) 0.2730(13) Uani 1 d . .
Cl11 Cl 1.0513(2) 0.43741(14) -0.5336(2) 0.1710(9) Uani 1 d . .
Cl12 Cl 1.1991(2) 0.25883(12) -0.53850(14) 0.1551(8) Uani 1 d . .
C105 C -0.0005(4) 1.0314(4) 0.7669(3) 0.090(2) Uani 1 d . .
H105 H -0.0628(4) 1.0792(4) 0.7530(3) 0.108 Uiso 1 calc R .
Cl13 Cl -0.00516(15) 0.91174(12) 0.72586(10) 0.1351(6) Uani 1 d . .
Cl14 Cl 0.14529(13) 1.08631(14) 0.70571(10) 0.1231(6) Uani 1 d . .
Cl15 Cl -0.02380(14) 1.01714(12) 0.88058(8) 0.1090(5) Uani 1 d . .
Cl Cl 0.87422(8) 0.27878(8) 0.71783(6) 0.0650(3) Uani 1 d . .

loop_
_atom_type_symbol
_atom_type_description
_atom_type_scat_dispersion_real
_atom_type_scat_dispersion_imag
_atom_type_scat_source
C C 0.0033 0.0016 'International Tables Vol C Tables 4.2.6.8 and 6.1.1.4'
H H 0.0000 0.0000 'International Tables Vol C Tables 4.2.6.8 and 6.1.1.4'
N N 0.0061 0.0033 'International Tables Vol C Tables 4.2.6.8 and 6.1.1.4'
O O 0.0106 0.0060 'International Tables Vol C Tables 4.2.6.8 and 6.1.1.4'
Cl Cl 0.1484 0.1585 'International Tables Vol C Tables 4.2.6.8 and 6.1.1.4'
Co Co 0.3494 0.9721 'International Tables Vol C Tables 4.2.6.8 and 6.1.1.4'

loop_
_geom_angle_atom_site_label_1
_geom_angle_atom_site_label_2
_geom_angle_atom_site_label_3
_geom_angle
_geom_angle_site_symmetry_1
_geom_angle_site_symmetry_3
_geom_angle_publ_flag
N3 Co N2 90.38(9) . . ?
N3 Co N1 179.38(9) . . ?
N2 Co N1 89.70(9) . . ?
N3 Co N4 89.64(9) . . ?
N2 Co N4 179.67(9) . . ?
N1 Co N4 90.29(9) . . ?
N3 Co N5 82.66(9) . . ?
N2 Co N5 88.15(8) . . ?
N1 Co N5 96.73(9) . . ?
N4 Co N5 91.52(8) . . ?
N3 Co N6 96.86(9) . . ?
N2 Co N6 89.07(8) . . ?
N1 Co N6 83.76(9) . . ?
N4 Co N6 91.26(8) . . ?
N5 Co N6 177.18(8) . . ?
C26 O22 C27 114.4(4) . . ?
C36 O32 C37 116.7(3) . . ?
C46 O42 C47 115.4(2) . . ?
C56 O52 C57 116.5(2) . . ?
C1 N1 C4 106.6(2) . . ?
C1 N1 Co 127.6(2) . . ?
C4 N1 Co 125.7(2) . . ?
C6 N2 C9 106.1(2) . . ?
C6 N2 Co 127.1(2) . . ?
C9 N2 Co 126.8(2) . . ?
C14 N3 C11 105.0(2) . . ?
C14 N3 Co 128.6(2) . . ?
C11 N3 Co 125.9(2) . . ?
C19 N4 C16 105.4(2) . . ?
C19 N4 Co 126.8(2) . . ?
C16 N4 Co 127.8(2) . . ?
C61 N5 Co 129.5(2) . . ?
C81 N6 Co 126.8(2) . . ?
N1 C1 C20 124.7(3) . . ?
N1 C1 C2 109.1(2) . . ?
C20 C1 C2 125.6(2) . . ?
C3 C2 C1 107.5(2) . . ?
C2 C3 C4 109.2(3) . . ?
C5 C4 N1 126.7(3) . . ?
C5 C4 C3 125.4(3) . . ?
N1 C4 C3 107.7(2) . . ?
C4 C5 C6 119.8(3) . . ?
C4 C5 C21 119.1(3) . . ?
C6 C5 C21 120.7(2) . . ?
N2 C6 C5 126.1(2) . . ?
N2 C6 C7 109.9(2) . . ?
C5 C6 C7 123.7(3) . . ?
C8 C7 C6 105.9(2) . . ?
C7 C8 C9 108.4(3) . . ?
N2 C9 C10 124.4(2) . . ?
N2 C9 C8 109.5(3) . . ?
C10 C9 C8 126.0(3) . . ?
C9 C10 C11 122.2(2) . . ?
C9 C10 C31 119.9(2) . . ?
C11 C10 C31 117.4(3) . . ?
N3 C11 C10 124.4(3) . . ?
N3 C11 C12 110.0(2) . . ?
C10 C11 C12 125.4(2) . . ?
C13 C12 C11 108.0(2) . . ?
C12 C13 C14 107.1(3) . . ?
N3 C14 C15 125.2(2) . . ?
N3 C14 C13 109.7(2) . . ?
C15 C14 C13 124.3(3) . . ?
C14 C15 C16 121.9(3) . . ?
C14 C15 C41 116.8(2) . . ?
C16 C15 C41 120.0(2) . . ?
N4 C16 C15 124.8(2) . . ?
N4 C16 C17 109.4(2) . . ?
C15 C16 C17 125.4(3) . . ?
C18 C17 C16 107.9(3) . . ?
C17 C18 C19 107.8(2) . . ?
C20 C19 N4 125.7(2) . . ?
C20 C19 C18 124.7(2) . . ?
N4 C19 C18 109.5(2) . . ?
C19 C20 C1 122.4(2) . . ?
C19 C20 C51 119.6(2) . . ?
C1 C20 C51 117.3(2) . . ?
C5 C21 C22 124.3(3) . . ?
C5 C21 C25 121.9(3) . . ?
C22 C21 C25 59.7(2) . . ?
C24 C22 C23 113.7(3) . . ?
C24 C22 C21 121.9(3) . . ?
C23 C22 C21 116.4(3) . . ?
C24 C22 C25 119.4(3) . . ?
C23 C22 C25 114.4(3) . . ?
C21 C22 C25 61.2(2) . . ?
C26 C25 C22 121.1(3) . . ?
C26 C25 C21 119.5(3) . . ?
C22 C25 C21 59.1(2) . . ?
O21 C26 O22 126.0(3) . . ?
O21 C26 C25 126.7(3) . . ?
O22 C26 C25 107.3(3) . . ?
C10 C31 C32 124.2(2) . . ?
C10 C31 C35 121.1(3) . . ?
C32 C31 C35 59.7(2) . . ?
C31 C32 C33 116.0(2) . . ?
C31 C32 C35 61.3(2) . . ?
C33 C32 C35 114.8(2) . . ?
C31 C32 C34 120.7(2) . . ?
C33 C32 C34 114.2(3) . . ?
C35 C32 C34 119.9(3) . . ?
C36 C35 C32 123.8(2) . . ?
C36 C35 C31 120.2(2) . . ?
C32 C35 C31 59.0(2) . . ?
O31 C36 O32 123.6(3) . . ?
O31 C36 C35 127.4(3) . . ?
O32 C36 C35 108.9(3) . . ?
C15 C41 C42 126.5(2) . . ?
C15 C41 C45 125.9(2) . . ?
C42 C41 C45 59.6(2) . . ?
C43 C42 C44 114.3(3) . . ?
C43 C42 C41 117.0(2) . . ?
C44 C42 C41 119.9(3) . . ?
C43 C42 C45 115.0(2) . . ?
C44 C42 C45 119.7(2) . . ?
C41 C42 C45 60.9(2) . . ?
C46 C45 C42 119.6(2) . . ?
C46 C45 C41 121.3(3) . . ?
C42 C45 C41 59.5(2) . . ?
O41 C46 O42 124.2(3) . . ?
O41 C46 C45 127.0(3) . . ?
O42 C46 C45 108.8(2) . . ?
C20 C51 C52 125.3(2) . . ?
C20 C51 C55 125.5(2) . . ?
C52 C51 C55 60.3(2) . . ?
C54 C52 C51 123.4(2) . . ?
C54 C52 C55 120.1(2) . . ?
C51 C52 C55 60.1(2) . . ?
C54 C52 C53 113.3(3) . . ?
C51 C52 C53 116.0(2) . . ?
C55 C52 C53 113.9(2) . . ?
C56 C55 C51 123.7(2) . . ?
C56 C55 C52 119.3(2) . . ?
C51 C55 C52 59.5(2) . . ?
O51 C56 O52 122.1(3) . . ?
O51 C56 C55 127.1(2) . . ?
O52 C56 C55 110.9(2) . . ?
N5 C61 C62 109.8(2) . . ?
N5 C61 C63 107.1(2) . . ?
C62 C61 C63 115.9(2) . . ?
C64 C63 C72 119.1(3) . . ?
C64 C63 C61 120.3(3) . . ?
C72 C63 C61 120.4(2) . . ?
C63 C64 C65 121.2(3) . . ?
C66 C65 C64 120.3(3) . . ?
C65 C66 C67 121.4(3) . . ?
C66 C67 C68 122.4(3) . . ?
C66 C67 C72 118.5(3) . . ?
C68 C67 C72 119.1(3) . . ?
C69 C68 C67 121.8(3) . . ?
C70 C69 C68 119.2(4) . . ?
C71 C70 C69 120.8(3) . . ?
C70 C71 C72 122.4(3) . . ?
C71 C72 C63 123.8(3) . . ?
C71 C72 C67 116.8(3) . . ?
C63 C72 C67 119.4(3) . . ?
N6 C81 C83 108.2(2) . . ?
N6 C81 C82 108.6(2) . . ?
C83 C81 C82 114.3(2) . . ?
C84 C83 C92 120.2(3) . . ?
C84 C83 C81 119.7(3) . . ?
C92 C83 C81 120.1(2) . . ?
C83 C84 C85 121.0(3) . . ?
C86 C85 C84 120.2(3) . . ?
C85 C86 C87 121.0(3) . . ?
C86 C87 C88 124.1(3) . . ?
C86 C87 C92 119.3(3) . . ?
C88 C87 C92 116.5(3) . . ?
C89 C88 C87 123.7(3) . . ?
C88 C89 C90 119.5(3) . . ?
C91 C90 C89 120.8(3) . . ?
C90 C91 C92 122.5(3) . . ?
C91 C92 C83 124.9(3) . . ?
C91 C92 C87 117.0(3) . . ?
C83 C92 C87 118.1(2) . . ?
Cl3 C101 Cl1 110.8(3) . . ?
Cl3 C101 Cl2 109.5(3) . . ?
Cl1 C101 Cl2 104.8(3) . . ?
Cl4 C102 Cl6 112.0(2) . . ?
Cl4 C102 Cl5 110.9(2) . . ?
Cl6 C102 Cl5 108.9(2) . . ?
Cl9 C103 Cl7 110.5(2) . . ?
Cl9 C103 Cl8 110.6(2) . . ?
Cl7 C103 Cl8 108.9(2) . . ?
Cl10 C104 Cl12 113.1(3) . . ?
Cl10 C104 Cl11 111.2(3) . . ?
Cl12 C104 Cl11 107.2(3) . . ?
Cl15 C105 Cl13 112.9(3) . . ?
Cl15 C105 Cl14 110.4(3) . . ?
Cl13 C105 Cl14 106.7(2) . . ?

loop_
_geom_bond_atom_site_label_1
_geom_bond_atom_site_label_2
_geom_bond_distance
_geom_bond_site_symmetry_2
_geom_bond_publ_flag
Co N3 1.935(2) . ?
Co N2 1.940(2) . ?
Co N1 1.948(2) . ?
Co N4 1.948(2) . ?
Co N5 1.981(2) . ?
Co N6 2.012(2) . ?
O21 C26 1.184(4) . ?
O22 C26 1.332(4) . ?
O22 C27 1.437(7) . ?
O31 C36 1.203(4) . ?
O32 C36 1.323(4) . ?
O32 C37 1.473(7) . ?
O41 C46 1.193(3) . ?
O42 C46 1.343(3) . ?
O42 C47 1.465(4) . ?
O51 C56 1.207(3) . ?
O52 C56 1.333(3) . ?
O52 C57 1.459(4) . ?
N1 C1 1.379(3) . ?
N1 C4 1.392(3) . ?
N2 C6 1.359(4) . ?
N2 C9 1.376(3) . ?
N3 C14 1.379(4) . ?
N3 C11 1.390(3) . ?
N4 C19 1.390(3) . ?
N4 C16 1.394(4) . ?
N5 C61 1.517(3) . ?
N6 C81 1.513(4) . ?
C1 C20 1.406(4) . ?
C1 C2 1.430(4) . ?
C2 C3 1.321(3) . ?
C3 C4 1.429(4) . ?
C4 C5 1.376(3) . ?
C5 C6 1.412(4) . ?
C5 C21 1.467(4) . ?
C6 C7 1.459(4) . ?
C7 C8 1.333(4) . ?
C8 C9 1.426(4) . ?
C9 C10 1.391(4) . ?
C10 C11 1.400(4) . ?
C10 C31 1.495(4) . ?
C11 C12 1.420(4) . ?
C12 C13 1.332(4) . ?
C13 C14 1.444(4) . ?
C14 C15 1.395(3) . ?
C15 C16 1.398(4) . ?
C15 C41 1.486(4) . ?
C16 C17 1.417(3) . ?
C17 C18 1.346(4) . ?
C18 C19 1.419(4) . ?
C19 C20 1.383(4) . ?
C20 C51 1.499(3) . ?
C21 C22 1.516(4) . ?
C21 C25 1.548(4) . ?
C22 C24 1.495(5) . ?
C22 C23 1.511(6) . ?
C22 C25 1.526(4) . ?
C25 C26 1.503(5) . ?
C31 C32 1.501(4) . ?
C31 C35 1.537(4) . ?
C32 C33 1.501(5) . ?
C32 C35 1.513(5) . ?
C32 C34 1.521(4) . ?
C35 C36 1.462(5) . ?
C41 C42 1.530(4) . ?
C41 C45 1.551(4) . ?
C42 C43 1.512(5) . ?
C42 C44 1.524(4) . ?
C42 C45 1.531(4) . ?
C45 C46 1.486(4) . ?
C51 C52 1.515(4) . ?
C51 C55 1.524(3) . ?
C52 C54 1.463(4) . ?
C52 C55 1.527(4) . ?
C52 C53 1.530(4) . ?
C55 C56 1.456(4) . ?
C61 C62 1.521(5) . ?
C61 C63 1.532(4) . ?
C63 C64 1.366(4) . ?
C63 C72 1.410(4) . ?
C64 C65 1.413(4) . ?
C65 C66 1.350(5) . ?
C66 C67 1.385(5) . ?
C67 C68 1.389(5) . ?
C67 C72 1.448(4) . ?
C68 C69 1.385(5) . ?
C69 C70 1.377(5) . ?
C70 C71 1.368(5) . ?
C71 C72 1.399(4) . ?
C81 C83 1.522(4) . ?
C81 C82 1.526(4) . ?
C83 C84 1.389(4) . ?
C83 C92 1.409(4) . ?
C84 C85 1.405(5) . ?
C85 C86 1.371(5) . ?
C86 C87 1.399(4) . ?
C87 C88 1.442(4) . ?
C87 C92 1.460(4) . ?
C88 C89 1.306(5) . ?
C89 C90 1.387(5) . ?
C90 C91 1.372(4) . ?
C91 C92 1.385(4) . ?
C101 Cl3 1.711(6) . ?
C101 Cl1 1.771(5) . ?
C101 Cl2 1.811(5) . ?
C102 Cl4 1.728(3) . ?
C102 Cl6 1.736(5) . ?
C102 Cl5 1.742(4) . ?
C103 Cl9 1.741(4) . ?
C103 Cl7 1.756(4) . ?
C103 Cl8 1.759(5) . ?
C104 Cl10 1.676(7) . ?
C104 Cl12 1.704(5) . ?
C104 Cl11 1.744(6) . ?
C105 Cl15 1.682(5) . ?
C105 Cl13 1.745(6) . ?
C105 Cl14 1.783(5) . ?
